data_7060667
loop_
_publ_author_name
'Rahimi, Naser'
'Zargarian, Davit'

_publ_section_title
;
 Cationic tetra- and pentacoordinate complexes of nickel based on POCN-
 and POCOP-type pincer ligands: synthesis, characterization, and ligand
 exchange studies
;
_journal_issue 33
_journal_name_full 'New Journal of Chemistry'
_journal_page_first 15063
_journal_page_last 15073
_journal_paper_doi 10.1039/D1NJ01355F
_journal_volume 45
_journal_year 2021
_chemical_formula_moiety 'F6 Sb, C22 H32 N2 Ni O2 P'
_chemical_formula_sum 'C22 H32 F6 N2 Ni O2 P Sb'
_chemical_formula_weight 681.92
_chemical_name_systematic POCN-Ni-py
_space_group_crystal_system triclinic
_space_group_IT_number 2
_space_group_name_Hall '-P 1'
_space_group_name_H-M_alt 'P -1'
_atom_sites_solution_hydrogens geom
_atom_sites_solution_primary dual
_audit_creation_date 2021-03-19
_audit_creation_method
;
Olex2 1.3
(compiled 2020.11.12 svn.r5f609507 for OlexSys, GUI svn.r6272)
;
_audit_update_record
;
2021-03-19 deposited with the CCDC.	2021-05-10 downloaded from the CCDC.
;
_cell_angle_alpha 68.3830(10)
_cell_angle_beta 85.9400(10)
_cell_angle_gamma 87.0200(10)
_cell_formula_units_Z 4
_cell_length_a 12.2664(3)
_cell_length_b 13.2418(3)
_cell_length_c 17.5270(5)
_cell_measurement_reflns_used 9888
_cell_measurement_temperature 120
_cell_measurement_theta_max 60.755
_cell_measurement_theta_min 3.144
_cell_volume 2638.99(12)
_computing_cell_refinement
;
SAINT (2017) V8.38A; Integration Software for Single Crystal Data.
Bruker AXS Inc., Madison, WI 53719-1173.
;
_computing_data_collection
;
APEX 3 (2019) Bruker AXS Inc., Madison, WI 53719-1173.
;
_computing_data_reduction
;
SAINT (2017) V8.38A; Integration Software for Single Crystal Data.
Bruker AXS Inc., Madison, WI 53719-1173.
;
_computing_molecular_graphics 'Olex2 1.3 (Dolomanov et al., 2009)'
_computing_publication_material 'Olex2 1.3 (Dolomanov et al., 2009)'
_computing_structure_refinement 'XL  (Sheldrick, 2008)'
_computing_structure_solution 'SHELXT 2014/5 (Sheldrick, 2014)'
_diffrn_ambient_temperature 120
_diffrn_detector 'CMOS Area detector'
_diffrn_detector_area_resol_mean 10.24
_diffrn_detector_type 'Bruker Photon 100 CMOS Detector'
_diffrn_measured_fraction_theta_full 0.998
_diffrn_measured_fraction_theta_max 0.994
_diffrn_measurement_device 'k-geometry diffractometer'
_diffrn_measurement_device_type 'Bruker Venture Metaljet'
_diffrn_measurement_method '\w and \f scans'
_diffrn_radiation_collimation 'Focusing mirrors'
_diffrn_radiation_monochromator 'Helios MX Mirror Optics'
_diffrn_radiation_probe x-ray
_diffrn_radiation_type GaK\a
_diffrn_radiation_wavelength 1.34139
_diffrn_reflns_av_R_equivalents 0.0600
_diffrn_reflns_av_unetI/netI 0.0471
_diffrn_reflns_Laue_measured_fraction_full 0.998
_diffrn_reflns_Laue_measured_fraction_max 0.994
_diffrn_reflns_limit_h_max 15
_diffrn_reflns_limit_h_min -15
_diffrn_reflns_limit_k_max 17
_diffrn_reflns_limit_k_min -17
_diffrn_reflns_limit_l_max 22
_diffrn_reflns_limit_l_min -22
_diffrn_reflns_number 92015
_diffrn_reflns_point_group_measured_fraction_full 0.998
_diffrn_reflns_point_group_measured_fraction_max 0.994
_diffrn_reflns_theta_full 53.594
_diffrn_reflns_theta_max 60.801
_diffrn_reflns_theta_min 3.124
_diffrn_source 'Metal Jet'
_diffrn_source_current 2.86
_diffrn_source_power 0.199914
_diffrn_source_target Ga
_diffrn_source_type 'Gallium Liquid Metal Jet Source'
_diffrn_source_voltage 69.9
_exptl_absorpt_coefficient_mu 10.221
_exptl_absorpt_correction_T_max 0.4146
_exptl_absorpt_correction_T_min 0.2141
_exptl_absorpt_correction_type multi-scan
_exptl_absorpt_process_details
;
SADABS-2016/2 (Bruker,2016/2) was used for absorption correction.
wR2(int) was 0.1395 before and 0.0972 after correction.
The Ratio of minimum to maximum transmission is 0.5164.
The \l/2 correction factor is Not present.
;
_exptl_crystal_colour yellow
_exptl_crystal_colour_primary yellow
_exptl_crystal_density_diffrn 1.716
_exptl_crystal_description block
_exptl_crystal_F_000 1368
_exptl_crystal_size_max 0.204
_exptl_crystal_size_mid 0.062
_exptl_crystal_size_min 0.06
_refine_diff_density_max 1.183
_refine_diff_density_min -1.375
_refine_diff_density_rms 0.176
_refine_ls_extinction_method none
_refine_ls_goodness_of_fit_ref 1.070
_refine_ls_hydrogen_treatment constr
_refine_ls_matrix_type full
_refine_ls_number_parameters 639
_refine_ls_number_reflns 12104
_refine_ls_number_restraints 0
_refine_ls_restrained_S_all 1.070
_refine_ls_R_factor_all 0.0410
_refine_ls_R_factor_gt 0.0400
_refine_ls_shift/su_max 0.003
_refine_ls_shift/su_mean 0.000
_refine_ls_structure_factor_coef Fsqd
_refine_ls_weighting_details 'w=1/[\s^2^(Fo^2^)+(0.0655P)^2^+1.2403P] where P=(Fo^2^+2Fc^2^)/3'
_refine_ls_weighting_scheme calc
_refine_ls_wR_factor_gt 0.1056
_refine_ls_wR_factor_ref 0.1071
_reflns_Friedel_coverage 0.000
_reflns_number_gt 11575
_reflns_number_total 12104
_reflns_threshold_expression 'I > 2\s(I)'
_cod_data_source_file d1nj01355f2.cif
_cod_data_source_block 1b-naser53
_cod_depositor_comments
;
The following automatic conversions were performed:

data item '_diffrn_radiation_probe' value 'X-ray' was changed to
'x-ray' in accordance with the
/home/data/users/saulius/crontab/automatic-downloads/rss-feeds/RSC/lib/dictionaries/cif_core.dic
dictionary named 'cif_core.dic' version 2.4.2 last updated on
2011-04-26.

Automatic conversion script
Id: cif_fix_values 7556 2019-12-06 15:28:31Z antanas 

 Adding full bibliography for 7060661--7060668.cif.
;
_cod_original_cell_volume 2639.00(12)
_cod_database_code 7060667
_shelx_shelxl_version_number 2017/1
_shelx_space_group_comment
;
The symmetry employed for this shelxl refinement is uniquely defined
by the following loop, which should always be used as a source of
symmetry information in preference to the above space-group names.
They are only intended as comments.
;
_shelx_estimated_absorpt_t_max 0.579
_shelx_estimated_absorpt_t_min 0.230
_olex2_refinement_description
;
1. Others
 Fixed Uiso: H00C(0.056) H00D(0.056) H00S(0.056) H00V(0.057) H00A(0.054)
 H00B(0.054) H00X(0.058) H00Y(0.062) H00Z(0.056) H010(0.063) H01(0.054)
 H(0.054) H013(0.054) H014(0.06) H01A(0.053) H01B(0.053) H1(0.086) HA(0.086)
 HB(0.086) H018(0.062) H2(0.069) HC(0.069) H3(0.066) H01C(0.063) H01D(0.063)
 H01E(0.07) H4(0.056) H5(0.081) HD(0.081) HE(0.081) H01F(0.055) H01G(0.055)
 H6(0.087) HF(0.087) HG(0.087) H7(0.057) HH(0.057) H8(0.063) H01L(0.059)
 H01M(0.057) H01H(0.106) H01I(0.106) H01J(0.106) H01K(0.084) H01N(0.084)
 H01O(0.084) H9(0.064) H10(0.062) HI(0.062) H01R(0.066) H11(0.086) HJ(0.086)
 HK(0.086) H01P(0.061) H01Q(0.061) H01S(0.095) H01T(0.095) H01U(0.095)
 H01V(0.087) H01W(0.077) H01X(0.111) H01Y(0.111) HL(0.111) H01Z(0.091)
 Fixed X: H00C(0.557198) H00D(0.554995) H00S(0.386006) H00V(0.034161)
 H00A(0.591385) H00B(0.57635) H00X(0.257564) H00Y(0.167191) H00Z(0.031403)
 H010(0.36252) H01(0.37069) H(0.382614) H013(0.196683) H014(0.193691)
 H01A(0.391458) H01B(0.420496) H1(-0.068457) HA(-0.124444) HB(-0.09403)
 H018(0.193686) H2(0.668675) HC(0.665795) H3(0.365138) H01C(0.661062)
 H01D(0.678605) H01E(0.336083) H4(0.028287) H5(0.203477) HD(0.148376)
 HE(0.241131) H01F(0.549804) H01G(0.476464) H6(0.128601) HF(0.032405)
 HG(0.012226) H7(0.55891) HH(0.486672) H8(0.251498) H01L(0.440375)
 H01M(0.567377) H01H(0.117104) H01I(0.033194) H01J(0.005628) H01K(0.146858)
 H01N(0.023949) H01O(0.093436) H9(0.507303) H10(0.563081) HI(0.489325)
 H01R(0.060507) H11(0.148415) HJ(0.026206) HK(0.081458) H01P(0.601803)
 H01Q(0.527397) H01S(-0.045323) H01T(-0.115093) H01U(-0.080369) H01V(0.258237)
 H01W(0.111883) H01X(0.240376) H01Y(0.189054) HL(0.26934) H01Z(0.141956)
 Fixed Y: H00C(0.472026) H00D(0.344669) H00S(0.179246) H00V(0.402959)
 H00A(0.945242) H00B(0.819067) H00X(0.880584) H00Y(0.363202) H00Z(0.901886)
 H010(0.106868) H01(0.539866) H(0.56696) H013(0.430412) H014(0.975478)
 H01A(1.033417) H01B(1.058831) H1(0.402591) HA(0.444945) HB(0.321095)
 H018(0.376069) H2(0.434696) HC(0.466534) H3(0.430233) H01C(0.893329)
 H01D(0.923351) H01E(0.686657) H4(0.172565) H5(0.116605) HD(0.025759)
 HE(0.094456) H01F(0.786619) H01G(0.861241) H6(0.158674) HF(0.086672)
 HG(0.211522) H7(0.313109) HH(0.379245) H8(0.199977) H01L(0.918673)
 H01M(0.926329) H01H(0.655671) H01I(0.583605) H01J(0.706987) H01K(1.042572)
 H01N(1.079229) H01O(1.043818) H9(0.451139) H10(0.615491) HI(0.682425)
 H01R(0.676405) H11(0.53773) HJ(0.579519) HK(0.541287) H01P(1.085726)
 H01Q(1.160434) H01S(0.901589) H01T(0.94166) H01U(0.818575) H01V(0.648252)
 H01W(0.942537) H01X(0.625866) H01Y(0.533435) HL(0.614338) H01Z(0.773719)
 Fixed Z: H00C(0.739644) H00D(0.781911) H00S(1.000987) H00V(0.917852)
 H00A(0.266274) H00B(0.309063) H00X(0.078988) H00Y(1.131305) H00Z(0.390916)
 H010(1.141857) H01(0.872818) H(0.777814) H013(0.990373) H014(0.450958)
 H01A(0.379382) H01B(0.285835) H1(0.778522) HA(0.84469) HB(0.86841)
 H018(0.593587) H2(0.945938) HC(0.850407) H3(0.527973) H01C(0.487201)
 H01D(0.391859) H01E(0.524186) H4(0.874072) H5(0.833501) HD(0.909599)
 HE(0.922002) H01F(0.446195) H01G(0.481818) H6(1.018249) HF(1.015794)
 HG(0.9955) H7(0.919551) HH(0.963322) H8(1.209128) H01L(0.034056)
 H01M(0.123016) H01H(0.490936) H01I(0.472245) H01J(0.453864) H01K(0.308576)
 H01N(0.294544) H01O(0.229572) H9(0.60057) H10(0.772926) HI(0.815382)
 H01R(0.332294) H11(0.827024) HJ(0.821668) HK(0.753092) H01P(0.301355)
 H01Q(0.336401) H01S(0.242543) H01T(0.304934) H01U(0.330012) H01V(0.65511)
 H01W(0.579451) H01X(0.307823) H01Y(0.384793) HL(0.396399) H01Z(0.683553)
;
_olex2_submission_special_instructions 'No special instructions were received'

loop_
_space_group_symop_operation_xyz
'x, y, z'
'-x, -y, -z'

loop_
_atom_site_label
_atom_site_type_symbol
_atom_site_fract_x
_atom_site_fract_y
_atom_site_fract_z
_atom_site_U_iso_or_equiv
_atom_site_adp_type
_atom_site_occupancy
_atom_site_site_symmetry_order
_atom_site_calc_flag
_atom_site_refinement_flags_posn
_atom_site_refinement_flags_adp
_atom_site_refinement_flags_occupancy
_atom_site_disorder_assembly
_atom_site_disorder_group
Sb01 Sb 0.16814(2) 1.29019(2) 0.37410(2) 0.04670(7) Uani 1 1 d . . . . .
Sb1 Sb 0.23335(2) 0.77911(2) 0.88502(2) 0.04685(7) Uani 1 1 d . . . . .
Ni03 Ni 0.31600(3) 0.85454(3) 0.35987(2) 0.03817(9) Uani 1 1 d . . . . .
Ni1 Ni 0.30748(3) 0.35197(3) 0.86297(2) 0.03809(8) Uani 1 1 d . . . . .
P1 P 0.14544(5) 0.31614(5) 0.84679(4) 0.04119(13) Uani 1 1 d . . . . .
P006 P 0.16121(5) 0.82269(5) 0.32564(4) 0.04154(13) Uani 1 1 d . . . . .
F6 F 0.19712(18) 0.81948(17) 0.97538(12) 0.0641(5) Uani 1 1 d . . . . .
O1 O 0.13813(16) 0.33135(17) 0.74955(12) 0.0480(4) Uani 1 1 d . . . . .
F009 F 0.05923(17) 1.39080(15) 0.38158(12) 0.0630(5) Uani 1 1 d . . . . .
F1 F 0.27186(19) 0.73634(15) 0.79565(11) 0.0633(5) Uani 1 1 d . . . . .
O00B O 0.17193(16) 0.84542(17) 0.22635(11) 0.0485(4) Uani 1 1 d . . . . .
F00C F 0.27588(19) 1.18891(17) 0.36414(13) 0.0709(5) Uani 1 1 d . . . . .
F00D F 0.24353(18) 1.40111(17) 0.29146(13) 0.0695(5) Uani 1 1 d . . . . .
F00E F 0.2451(2) 1.31302(18) 0.45382(14) 0.0754(6) Uani 1 1 d . . . . .
F2 F 0.1920(2) 0.63670(15) 0.94772(12) 0.0699(5) Uani 1 1 d . . . . .
O00G O 0.59572(18) 1.03619(18) 0.42225(13) 0.0534(5) Uani 1 1 d . . . . .
F5 F 0.2755(2) 0.92050(16) 0.82108(14) 0.0801(7) Uani 1 1 d . . . . .
F00I F 0.0919(2) 1.26705(17) 0.29348(14) 0.0742(6) Uani 1 1 d . . . . .
F00J F 0.0952(2) 1.17635(17) 0.45613(14) 0.0783(6) Uani 1 1 d . . . . .
N21 N 0.29226(18) 0.31082(17) 0.98190(13) 0.0424(4) Uani 1 1 d . . . . .
O2 O 0.57907(19) 0.56719(18) 0.89212(15) 0.0590(5) Uani 1 1 d . . . . .
N00M N 0.46885(18) 0.90674(17) 0.35781(13) 0.0410(4) Uani 1 1 d . . . . .
N1 N 0.45448(18) 0.42155(17) 0.84316(13) 0.0422(4) Uani 1 1 d . . . . .
F4 F 0.37541(18) 0.7445(2) 0.91968(14) 0.0765(6) Uani 1 1 d . . . . .
F3 F 0.09242(19) 0.8140(2) 0.84986(13) 0.0785(6) Uani 1 1 d . . . . .
N00Q N 0.26941(19) 0.83403(19) 0.47370(13) 0.0454(5) Uani 1 1 d . . . . .
C7 C 0.5102(2) 0.4109(2) 0.76723(17) 0.0468(5) Uani 1 1 d . . . . .
H00C H 0.557198 0.472026 0.739644 0.056 Uiso 1 1 calc R U . . .
H00D H 0.554995 0.344669 0.781911 0.056 Uiso 1 1 calc R U . . .
C22 C 0.3413(2) 0.2163(2) 1.02762(17) 0.0464(5) Uani 1 1 d . . . . .
H00S H 0.386006 0.179246 1.000987 0.056 Uiso 1 1 calc R U . . .
C2 C 0.2380(2) 0.3651(2) 0.70602(16) 0.0457(5) Uani 1 1 d . . . . .
C00U C 0.2793(2) 0.8681(2) 0.19584(16) 0.0438(5) Uani 1 1 d . . . . .
C12 C 0.0404(2) 0.4125(2) 0.85955(18) 0.0474(5) Uani 1 1 d . . . . .
H00V H 0.034161 0.402959 0.917852 0.057 Uiso 1 1 calc R U . . .
C00W C 0.5378(2) 0.8889(2) 0.28880(16) 0.0446(5) Uani 1 1 d . . . . .
H00A H 0.591385 0.945242 0.266274 0.054 Uiso 1 1 calc R U . . .
H00B H 0.576350 0.819067 0.309063 0.054 Uiso 1 1 calc R U . . .
C00X C 0.3085(3) 0.8843(2) 0.11467(17) 0.0482(6) Uani 1 1 d . . . . .
H00X H 0.257564 0.880584 0.078988 0.058 Uiso 1 1 calc R U . . .
C19 C 0.2121(3) 0.3247(2) 1.10587(18) 0.0514(6) Uani 1 1 d . . . . .
H00Y H 0.167191 0.363202 1.131305 0.062 Uiso 1 1 calc R U . . .
C00Z C 0.0465(2) 0.9127(2) 0.33282(17) 0.0467(5) Uani 1 1 d . . . . .
H00Z H 0.031403 0.901886 0.390916 0.056 Uiso 1 1 calc R U . . .
C21 C 0.3279(3) 0.1724(2) 1.11221(17) 0.0522(6) Uani 1 1 d . . . . .
H010 H 0.362520 0.106868 1.141857 0.063 Uiso 1 1 calc R U . . .
C17 C 0.4211(2) 0.5378(2) 0.82820(17) 0.0448(5) Uani 1 1 d . . . . .
H01 H 0.370690 0.539866 0.872818 0.054 Uiso 1 1 calc R U . . .
H H 0.382614 0.566960 0.777814 0.054 Uiso 1 1 calc R U . . .
C012 C 0.4629(2) 0.8922(2) 0.22360(16) 0.0426(5) Uani 1 1 d . . . . .
C18 C 0.2296(2) 0.3644(2) 1.02109(16) 0.0452(5) Uani 1 1 d . . . . .
H013 H 0.196683 0.430412 0.990373 0.054 Uiso 1 1 calc R U . . .
C014 C 0.2055(2) 0.9081(3) 0.49218(17) 0.0499(6) Uani 1 1 d . . . . .
H014 H 0.193691 0.975478 0.450958 0.060 Uiso 1 1 calc R U . . .
C015 C 0.4480(2) 1.0253(2) 0.34033(16) 0.0440(5) Uani 1 1 d . . . . .
H01A H 0.391458 1.033417 0.379382 0.053 Uiso 1 1 calc R U . . .
H01B H 0.420496 1.058831 0.285835 0.053 Uiso 1 1 calc R U . . .
C13 C -0.0721(2) 0.3935(3) 0.8356(2) 0.0572(7) Uani 1 1 d . . . . .
H1 H -0.068457 0.402591 0.778522 0.086 Uiso 1 1 calc R U . . .
HA H -0.124444 0.444945 0.844690 0.086 Uiso 1 1 calc R U . . .
HB H -0.094030 0.321095 0.868410 0.086 Uiso 1 1 calc R U . . .
C017 C 0.3538(2) 0.8714(2) 0.25145(15) 0.0413(5) Uani 1 1 d . . . . .
C3 C 0.2510(3) 0.3844(2) 0.62259(17) 0.0517(6) Uani 1 1 d . . . . .
H018 H 0.193686 0.376069 0.593587 0.062 Uiso 1 1 calc R U . . .
C15 C 0.6220(3) 0.4620(3) 0.8998(2) 0.0578(7) Uani 1 1 d . . . . .
H2 H 0.668675 0.434696 0.945938 0.069 Uiso 1 1 calc R U . . .
HC H 0.665795 0.466534 0.850407 0.069 Uiso 1 1 calc R U . . .
C4 C 0.3538(3) 0.4167(3) 0.58386(18) 0.0551(7) Uani 1 1 d . . . . .
H3 H 0.365138 0.430233 0.527973 0.066 Uiso 1 1 calc R U . . .
C01B C 0.6263(2) 0.9258(3) 0.43535(19) 0.0527(6) Uani 1 1 d . . . . .
H01C H 0.661062 0.893329 0.487201 0.063 Uiso 1 1 calc R U . . .
H01D H 0.678605 0.923351 0.391859 0.063 Uiso 1 1 calc R U . . .
C01C C 0.2898(3) 0.7381(3) 0.53511(19) 0.0583(7) Uani 1 1 d . . . . .
H01E H 0.336083 0.686657 0.524186 0.070 Uiso 1 1 calc R U . . .
C1 C 0.3220(2) 0.3766(2) 0.75134(16) 0.0439(5) Uani 1 1 d . . . . .
C6 C 0.4243(2) 0.4083(2) 0.71142(16) 0.0457(5) Uani 1 1 d . . . . .
C9 C 0.0942(2) 0.1792(2) 0.90015(17) 0.0469(5) Uani 1 1 d . . . . .
H4 H 0.028287 0.172565 0.874072 0.056 Uiso 1 1 calc R U . . .
C10 C 0.1797(3) 0.0963(2) 0.8904(2) 0.0540(6) Uani 1 1 d . . . . .
H5 H 0.203477 0.116605 0.833501 0.081 Uiso 1 1 calc R U . . .
HD H 0.148376 0.025759 0.909599 0.081 Uiso 1 1 calc R U . . .
HE H 0.241131 0.094456 0.922002 0.081 Uiso 1 1 calc R U . . .
C01H C 0.5269(2) 0.8613(2) 0.43661(16) 0.0456(5) Uani 1 1 d . . . . .
H01F H 0.549804 0.786619 0.446195 0.055 Uiso 1 1 calc R U . . .
H01G H 0.476464 0.861241 0.481818 0.055 Uiso 1 1 calc R U . . .
C8 C 0.0641(3) 0.1569(3) 0.9909(2) 0.0579(7) Uani 1 1 d . . . . .
H6 H 0.128601 0.158674 1.018249 0.087 Uiso 1 1 calc R U . . .
HF H 0.032405 0.086672 1.015794 0.087 Uiso 1 1 calc R U . . .
HG H 0.012226 0.211522 0.995500 0.087 Uiso 1 1 calc R U . . .
C14 C 0.5288(2) 0.3848(2) 0.91302(17) 0.0475(6) Uani 1 1 d . . . . .
H7 H 0.558910 0.313109 0.919551 0.057 Uiso 1 1 calc R U . . .
HH H 0.486672 0.379245 0.963322 0.057 Uiso 1 1 calc R U . . .
C20 C 0.2620(3) 0.2277(2) 1.15216(17) 0.0528(6) Uani 1 1 d . . . . .
H8 H 0.251498 0.199977 1.209128 0.063 Uiso 1 1 calc R U . . .
C01L C 0.4183(3) 0.9065(2) 0.08850(16) 0.0488(6) Uani 1 1 d . . . . .
H01L H 0.440375 0.918673 0.034056 0.059 Uiso 1 1 calc R U . . .
C01M C 0.4951(2) 0.9110(2) 0.14184(17) 0.0473(6) Uani 1 1 d . . . . .
H01M H 0.567377 0.926329 0.123016 0.057 Uiso 1 1 calc R U . . .
C01N C 0.0630(4) 0.6547(3) 0.4542(2) 0.0703(10) Uani 1 1 d . . . . .
H01H H 0.117104 0.655671 0.490936 0.106 Uiso 1 1 calc R U . . .
H01I H 0.033194 0.583605 0.472245 0.106 Uiso 1 1 calc R U . . .
H01J H 0.005628 0.706987 0.453864 0.106 Uiso 1 1 calc R U . . .
C01O C 0.0809(3) 1.0306(2) 0.2871(2) 0.0558(7) Uani 1 1 d . . . . .
H01K H 0.146858 1.042572 0.308576 0.084 Uiso 1 1 calc R U . . .
H01N H 0.023949 1.079229 0.294544 0.084 Uiso 1 1 calc R U . . .
H01O H 0.093436 1.043818 0.229572 0.084 Uiso 1 1 calc R U . . .
C5 C 0.4397(3) 0.4290(2) 0.62750(18) 0.0534(6) Uani 1 1 d . . . . .
H9 H 0.507303 0.451139 0.600570 0.064 Uiso 1 1 calc R U . . .
C16 C 0.5167(2) 0.6100(2) 0.82141(19) 0.0519(6) Uani 1 1 d . . . . .
H10 H 0.563081 0.615491 0.772926 0.062 Uiso 1 1 calc R U . . .
HI H 0.489325 0.682425 0.815382 0.062 Uiso 1 1 calc R U . . .
C01R C 0.1159(3) 0.6833(2) 0.3676(2) 0.0551(7) Uani 1 1 d . . . . .
H01R H 0.060507 0.676405 0.332294 0.066 Uiso 1 1 calc R U . . .
C11 C 0.0776(3) 0.5286(2) 0.8108(2) 0.0570(7) Uani 1 1 d . . . . .
H11 H 0.148415 0.537730 0.827024 0.086 Uiso 1 1 calc R U . . .
HJ H 0.026206 0.579519 0.821668 0.086 Uiso 1 1 calc R U . . .
HK H 0.081458 0.541287 0.753092 0.086 Uiso 1 1 calc R U . . .
C01T C 0.5482(3) 1.0856(2) 0.34484(18) 0.0507(6) Uani 1 1 d . . . . .
H01P H 0.601803 1.085726 0.301355 0.061 Uiso 1 1 calc R U . . .
H01Q H 0.527397 1.160434 0.336401 0.061 Uiso 1 1 calc R U . . .
C01U C -0.0583(3) 0.8917(3) 0.2995(2) 0.0631(8) Uani 1 1 d . . . . .
H01S H -0.045323 0.901589 0.242543 0.095 Uiso 1 1 calc R U . . .
H01T H -0.115093 0.941660 0.304934 0.095 Uiso 1 1 calc R U . . .
H01U H -0.080369 0.818575 0.330012 0.095 Uiso 1 1 calc R U . . .
C01V C 0.2431(3) 0.7148(4) 0.6140(2) 0.0723(11) Uani 1 1 d . . . . .
H01V H 0.258237 0.648252 0.655110 0.087 Uiso 1 1 calc R U . . .
C01W C 0.1565(3) 0.8894(3) 0.5692(2) 0.0640(8) Uani 1 1 d . . . . .
H01W H 0.111883 0.942537 0.579451 0.077 Uiso 1 1 calc R U . . .
C01X C 0.2127(4) 0.6071(3) 0.3638(3) 0.0743(10) Uani 1 1 d . . . . .
H01X H 0.240376 0.625866 0.307823 0.111 Uiso 1 1 calc R U . . .
H01Y H 0.189054 0.533435 0.384793 0.111 Uiso 1 1 calc R U . . .
HL H 0.269340 0.614338 0.396399 0.111 Uiso 1 1 calc R U . . .
C01Y C 0.1751(3) 0.7895(4) 0.6312(2) 0.0755(12) Uani 1 1 d . . . . .
H01Z H 0.141956 0.773719 0.683553 0.091 Uiso 1 1 calc R U . . .

loop_
_atom_site_aniso_label
_atom_site_aniso_U_11
_atom_site_aniso_U_22
_atom_site_aniso_U_33
_atom_site_aniso_U_23
_atom_site_aniso_U_13
_atom_site_aniso_U_12
Sb01 0.05681(11) 0.04034(10) 0.04162(10) -0.01398(7) -0.00211(7) 0.00176(7)
Sb1 0.05571(11) 0.04255(10) 0.04045(10) -0.01294(7) -0.00429(7) -0.00006(7)
Ni03 0.04193(18) 0.03833(17) 0.03249(16) -0.01072(13) -0.00065(13) -0.00424(13)
Ni1 0.03848(17) 0.03816(17) 0.03494(16) -0.01012(13) -0.00131(12) -0.00293(13)
P1 0.0403(3) 0.0416(3) 0.0413(3) -0.0146(2) -0.0024(2) -0.0024(2)
P006 0.0438(3) 0.0425(3) 0.0390(3) -0.0154(2) 0.0005(2) -0.0069(2)
F6 0.0757(12) 0.0687(11) 0.0535(10) -0.0298(9) 0.0067(9) -0.0103(9)
O1 0.0476(10) 0.0550(10) 0.0430(9) -0.0189(8) -0.0044(7) -0.0051(8)
F009 0.0676(11) 0.0565(10) 0.0603(10) -0.0193(8) 0.0106(9) 0.0041(8)
F1 0.0850(13) 0.0599(10) 0.0491(9) -0.0250(8) -0.0100(9) 0.0099(9)
O00B 0.0455(9) 0.0618(11) 0.0414(9) -0.0222(8) 0.0000(7) -0.0084(8)
F00C 0.0839(14) 0.0666(11) 0.0622(11) -0.0256(9) -0.0157(10) 0.0286(10)
F00D 0.0668(12) 0.0603(11) 0.0655(11) -0.0076(9) 0.0139(9) -0.0006(9)
F00E 0.0961(16) 0.0704(12) 0.0693(12) -0.0334(10) -0.0271(11) 0.0030(11)
F2 0.0978(16) 0.0467(9) 0.0586(11) -0.0092(8) -0.0116(10) -0.0113(10)
O00G 0.0547(11) 0.0590(11) 0.0496(10) -0.0222(9) -0.0053(8) -0.0098(9)
F5 0.1145(19) 0.0487(10) 0.0700(12) -0.0181(9) 0.0291(13) -0.0133(11)
F00I 0.0931(15) 0.0666(12) 0.0729(13) -0.0343(10) -0.0331(11) 0.0148(11)
F00J 0.0936(16) 0.0537(10) 0.0710(13) -0.0039(9) 0.0050(11) -0.0103(11)
N21 0.0450(10) 0.0401(10) 0.0389(10) -0.0102(8) -0.0021(8) -0.0063(8)
O2 0.0562(11) 0.0510(11) 0.0670(13) -0.0154(10) -0.0134(10) -0.0106(9)
N00M 0.0438(10) 0.0397(10) 0.0377(10) -0.0117(8) -0.0036(8) -0.0001(8)
N1 0.0415(10) 0.0402(10) 0.0404(10) -0.0094(8) -0.0033(8) -0.0014(8)
F4 0.0586(11) 0.1044(17) 0.0701(12) -0.0354(12) -0.0125(9) 0.0035(11)
F3 0.0664(12) 0.1009(17) 0.0597(11) -0.0206(11) -0.0121(9) 0.0182(12)
N00Q 0.0470(11) 0.0503(12) 0.0364(10) -0.0122(9) -0.0017(8) -0.0074(9)
C7 0.0419(12) 0.0477(13) 0.0466(13) -0.0132(11) 0.0042(10) -0.0044(10)
C22 0.0512(13) 0.0417(12) 0.0429(13) -0.0117(10) -0.0030(10) -0.0002(10)
C2 0.0505(13) 0.0434(12) 0.0424(13) -0.0148(10) -0.0036(10) -0.0002(10)
C00U 0.0454(12) 0.0464(13) 0.0402(12) -0.0168(10) 0.0002(10) -0.0039(10)
C12 0.0416(12) 0.0498(14) 0.0513(14) -0.0191(11) -0.0053(10) 0.0016(10)
C00W 0.0429(12) 0.0476(13) 0.0433(12) -0.0170(10) 0.0000(10) -0.0016(10)
C00X 0.0571(15) 0.0488(14) 0.0394(12) -0.0170(11) -0.0043(11) -0.0002(11)
C19 0.0569(15) 0.0536(15) 0.0468(14) -0.0222(12) 0.0050(11) -0.0117(12)
C00Z 0.0443(13) 0.0506(14) 0.0474(13) -0.0204(11) -0.0008(10) -0.0050(11)
C21 0.0634(16) 0.0446(13) 0.0419(13) -0.0072(11) -0.0052(12) -0.0055(12)
C17 0.0462(12) 0.0408(12) 0.0442(12) -0.0117(10) -0.0033(10) -0.0012(10)
C012 0.0443(12) 0.0417(12) 0.0402(12) -0.0133(10) -0.0004(9) -0.0008(9)
C18 0.0482(13) 0.0428(12) 0.0453(13) -0.0166(10) -0.0027(10) -0.0047(10)
C014 0.0463(13) 0.0635(16) 0.0425(13) -0.0217(12) -0.0014(10) -0.0082(12)
C015 0.0488(13) 0.0399(12) 0.0413(12) -0.0123(10) -0.0025(10) -0.0040(10)
C13 0.0420(13) 0.0631(17) 0.0713(19) -0.0294(15) -0.0092(13) 0.0019(12)
C017 0.0452(12) 0.0395(11) 0.0388(11) -0.0141(9) -0.0004(9) -0.0026(9)
C3 0.0616(16) 0.0526(15) 0.0407(13) -0.0164(11) -0.0049(11) -0.0018(12)
C15 0.0480(14) 0.0541(16) 0.0616(17) -0.0074(13) -0.0122(13) -0.0078(12)
C4 0.0700(18) 0.0541(15) 0.0381(13) -0.0140(11) 0.0008(12) -0.0016(14)
C01B 0.0468(14) 0.0625(17) 0.0497(14) -0.0204(13) -0.0097(11) -0.0018(12)
C01C 0.0590(17) 0.0594(17) 0.0445(14) -0.0032(12) -0.0063(12) -0.0092(14)
C1 0.0473(13) 0.0421(12) 0.0395(12) -0.0120(10) -0.0004(10) -0.0017(10)
C6 0.0503(13) 0.0432(12) 0.0403(12) -0.0122(10) 0.0026(10) -0.0023(10)
C9 0.0422(12) 0.0470(13) 0.0513(14) -0.0174(11) -0.0002(10) -0.0069(10)
C10 0.0575(16) 0.0446(14) 0.0608(17) -0.0205(12) -0.0018(13) -0.0023(12)
C01H 0.0470(13) 0.0460(13) 0.0410(12) -0.0116(10) -0.0079(10) -0.0010(10)
C8 0.0610(17) 0.0525(15) 0.0555(16) -0.0147(13) 0.0084(13) -0.0138(13)
C14 0.0431(12) 0.0459(13) 0.0475(13) -0.0089(11) -0.0079(10) -0.0029(10)
C20 0.0644(17) 0.0528(15) 0.0390(12) -0.0133(11) 0.0014(12) -0.0143(13)
C01L 0.0573(15) 0.0521(14) 0.0357(12) -0.0157(11) 0.0037(11) -0.0012(12)
C01M 0.0479(13) 0.0497(14) 0.0420(13) -0.0150(11) 0.0049(10) -0.0042(11)
C01N 0.088(2) 0.0610(18) 0.0559(18) -0.0120(15) 0.0044(17) -0.0328(18)
C01O 0.0614(17) 0.0498(15) 0.0543(15) -0.0160(12) -0.0103(13) 0.0020(13)
C5 0.0578(16) 0.0498(14) 0.0467(14) -0.0128(12) 0.0095(12) -0.0038(12)
C16 0.0493(14) 0.0434(13) 0.0569(16) -0.0105(11) -0.0037(12) -0.0062(11)
C01R 0.0620(17) 0.0482(14) 0.0588(16) -0.0227(13) -0.0008(13) -0.0137(13)
C11 0.0537(15) 0.0459(14) 0.0694(19) -0.0184(13) -0.0088(14) 0.0033(12)
C01T 0.0555(15) 0.0482(14) 0.0466(14) -0.0141(11) -0.0025(11) -0.0098(12)
C01U 0.0471(15) 0.079(2) 0.075(2) -0.0408(18) -0.0092(14) -0.0024(14)
C01V 0.068(2) 0.090(3) 0.0405(15) 0.0013(16) -0.0087(14) -0.0182(19)
C01W 0.0493(15) 0.101(3) 0.0504(16) -0.0381(17) 0.0012(12) -0.0092(16)
C01X 0.084(2) 0.0489(17) 0.096(3) -0.0329(18) -0.011(2) 0.0023(16)
C01Y 0.0540(17) 0.130(4) 0.0392(15) -0.0259(18) 0.0036(12) -0.020(2)

loop_
_atom_type_symbol
_atom_type_description
_atom_type_scat_dispersion_real
_atom_type_scat_dispersion_imag
_atom_type_scat_source
C C 0.0148 0.0070 'International Tables Vol C Tables 4.2.6.8 and 6.1.1.4'
H H 0.0000 0.0000 'International Tables Vol C Tables 4.2.6.8 and 6.1.1.4'
N N 0.0253 0.0136 'International Tables Vol C Tables 4.2.6.8 and 6.1.1.4'
O O 0.0412 0.0250 'International Tables Vol C Tables 4.2.6.8 and 6.1.1.4'
F F 0.0599 0.0411 'International Tables Vol C Tables 4.2.6.8 and 6.1.1.4'
P P 0.2596 0.3354 'International Tables Vol C Tables 4.2.6.8 and 6.1.1.4'
Ni Ni -1.3409 3.2905 'International Tables Vol C Tables 4.2.6.8 and 6.1.1.4'
Sb Sb 0.0887 4.4825 'International Tables Vol C Tables 4.2.6.8 and 6.1.1.4'

loop_
_geom_angle_atom_site_label_1
_geom_angle_atom_site_label_2
_geom_angle_atom_site_label_3
_geom_angle
_geom_angle_site_symmetry_1
_geom_angle_site_symmetry_3
_geom_angle_publ_flag
F009 Sb01 F00C 178.48(9) . . ?
F009 Sb01 F00I 89.52(10) . . ?
F009 Sb01 F00J 91.52(10) . . ?
F00D Sb01 F009 90.02(9) . . ?
F00D Sb01 F00C 89.74(10) . . ?
F00D Sb01 F00I 89.22(11) . . ?
F00D Sb01 F00J 178.43(10) . . ?
F00E Sb01 F009 90.88(10) . . ?
F00E Sb01 F00C 90.62(10) . . ?
F00E Sb01 F00D 90.51(11) . . ?
F00E Sb01 F00I 179.53(11) . . ?
F00E Sb01 F00J 89.79(11) . . ?
F00I Sb01 F00C 88.98(10) . . ?
F00J Sb01 F00C 88.71(11) . . ?
F00J Sb01 F00I 90.46(11) . . ?
F6 Sb1 F1 178.78(9) . . ?
F6 Sb1 F2 89.81(9) . . ?
F6 Sb1 F5 91.11(9) . . ?
F2 Sb1 F1 89.55(9) . . ?
F5 Sb1 F1 89.53(9) . . ?
F5 Sb1 F2 179.08(9) . . ?
F4 Sb1 F6 89.50(10) . . ?
F4 Sb1 F1 89.46(10) . . ?
F4 Sb1 F2 90.09(11) . . ?
F4 Sb1 F5 89.79(12) . . ?
F3 Sb1 F6 90.76(10) . . ?
F3 Sb1 F1 90.28(10) . . ?
F3 Sb1 F2 90.17(11) . . ?
F3 Sb1 F5 89.94(13) . . ?
F3 Sb1 F4 179.63(11) . . ?
N00M Ni03 P006 163.89(6) . . ?
N00Q Ni03 P006 96.19(7) . . ?
N00Q Ni03 N00M 98.71(9) . . ?
C017 Ni03 P006 81.07(8) . . ?
C017 Ni03 N00M 84.06(10) . . ?
C017 Ni03 N00Q 177.23(10) . . ?
N21 Ni1 P1 96.89(7) . . ?
N21 Ni1 N1 98.40(9) . . ?
N1 Ni1 P1 162.02(7) . . ?
C1 Ni1 P1 81.48(9) . . ?
C1 Ni1 N21 174.33(10) . . ?
C1 Ni1 N1 84.17(11) . . ?
O1 P1 Ni1 107.67(8) . . ?
O1 P1 C12 102.63(12) . . ?
O1 P1 C9 101.92(12) . . ?
C12 P1 Ni1 114.52(9) . . ?
C12 P1 C9 107.81(13) . . ?
C9 P1 Ni1 120.11(10) . . ?
O00B P006 Ni03 107.61(7) . . ?
O00B P006 C00Z 102.17(12) . . ?
O00B P006 C01R 101.33(13) . . ?
C00Z P006 Ni03 116.94(9) . . ?
C01R P006 Ni03 117.68(12) . . ?
C01R P006 C00Z 108.71(14) . . ?
C2 O1 P1 110.59(17) . . ?
C00U O00B P006 110.34(16) . . ?
C01T O00G C01B 109.8(2) . . ?
C22 N21 Ni1 116.95(18) . . ?
C18 N21 Ni1 124.78(19) . . ?
C18 N21 C22 118.0(2) . . ?
C16 O2 C15 109.6(2) . . ?
C00W N00M Ni03 109.23(16) . . ?
C015 N00M Ni03 101.83(16) . . ?
C015 N00M C00W 111.1(2) . . ?
C015 N00M C01H 107.0(2) . . ?
C01H N00M Ni03 116.92(16) . . ?
C01H N00M C00W 110.4(2) . . ?
C7 N1 Ni1 108.56(16) . . ?
C17 N1 Ni1 101.16(16) . . ?
C17 N1 C7 110.9(2) . . ?
C14 N1 Ni1 117.19(16) . . ?
C14 N1 C7 111.2(2) . . ?
C14 N1 C17 107.4(2) . . ?
C014 N00Q Ni03 121.53(19) . . ?
C014 N00Q C01C 117.7(3) . . ?
C01C N00Q Ni03 120.2(2) . . ?
N1 C7 H00C 110.0 . . ?
N1 C7 H00D 110.0 . . ?
H00C C7 H00D 108.4 . . ?
C6 C7 N1 108.4(2) . . ?
C6 C7 H00C 110.0 . . ?
C6 C7 H00D 110.0 . . ?
N21 C22 H00S 118.6 . . ?
N21 C22 C21 122.8(3) . . ?
C21 C22 H00S 118.6 . . ?
C3 C2 O1 120.9(3) . . ?
C3 C2 C1 122.8(3) . . ?
C1 C2 O1 116.2(2) . . ?
O00B C00U C017 116.6(2) . . ?
C00X C00U O00B 120.4(2) . . ?
C00X C00U C017 123.1(3) . . ?
P1 C12 H00V 107.7 . . ?
C13 C12 P1 112.9(2) . . ?
C13 C12 H00V 107.7 . . ?
C13 C12 C11 111.6(2) . . ?
C11 C12 P1 109.2(2) . . ?
C11 C12 H00V 107.7 . . ?
N00M C00W H00A 110.1 . . ?
N00M C00W H00B 110.1 . . ?
H00A C00W H00B 108.4 . . ?
C012 C00W N00M 107.9(2) . . ?
C012 C00W H00A 110.1 . . ?
C012 C00W H00B 110.1 . . ?
C00U C00X H00X 121.5 . . ?
C00U C00X C01L 117.0(3) . . ?
C01L C00X H00X 121.5 . . ?
C18 C19 H00Y 120.3 . . ?
C20 C19 H00Y 120.3 . . ?
C20 C19 C18 119.4(3) . . ?
P006 C00Z H00Z 108.1 . . ?
C01O C00Z P006 108.3(2) . . ?
C01O C00Z H00Z 108.1 . . ?
C01U C00Z P006 113.7(2) . . ?
C01U C00Z H00Z 108.1 . . ?
C01U C00Z C01O 110.4(3) . . ?
C22 C21 H010 120.6 . . ?
C22 C21 C20 118.8(3) . . ?
C20 C21 H010 120.6 . . ?
N1 C17 H01 108.8 . . ?
N1 C17 H 108.8 . . ?
N1 C17 C16 113.7(2) . . ?
H01 C17 H 107.7 . . ?
C16 C17 H01 108.8 . . ?
C16 C17 H 108.8 . . ?
C017 C012 C00W 114.5(2) . . ?
C01M C012 C00W 125.3(2) . . ?
C01M C012 C017 120.2(3) . . ?
N21 C18 C19 122.3(3) . . ?
N21 C18 H013 118.9 . . ?
C19 C18 H013 118.9 . . ?
N00Q C014 H014 118.4 . . ?
N00Q C014 C01W 123.3(3) . . ?
C01W C014 H014 118.4 . . ?
N00M C015 H01A 108.7 . . ?
N00M C015 H01B 108.7 . . ?
N00M C015 C01T 114.2(2) . . ?
H01A C015 H01B 107.6 . . ?
C01T C015 H01A 108.7 . . ?
C01T C015 H01B 108.7 . . ?
C12 C13 H1 109.5 . . ?
C12 C13 HA 109.5 . . ?
C12 C13 HB 109.5 . . ?
H1 C13 HA 109.5 . . ?
H1 C13 HB 109.5 . . ?
HA C13 HB 109.5 . . ?
C00U C017 Ni03 124.0(2) . . ?
C00U C017 C012 118.4(2) . . ?
C012 C017 Ni03 117.57(19) . . ?
C2 C3 H018 121.3 . . ?
C2 C3 C4 117.4(3) . . ?
C4 C3 H018 121.3 . . ?
O2 C15 H2 109.7 . . ?
O2 C15 HC 109.7 . . ?
O2 C15 C14 109.8(3) . . ?
H2 C15 HC 108.2 . . ?
C14 C15 H2 109.7 . . ?
C14 C15 HC 109.7 . . ?
C3 C4 H3 119.4 . . ?
C5 C4 C3 121.2(3) . . ?
C5 C4 H3 119.4 . . ?
O00G C01B H01C 109.5 . . ?
O00G C01B H01D 109.5 . . ?
O00G C01B C01H 110.8(2) . . ?
H01C C01B H01D 108.1 . . ?
C01H C01B H01C 109.5 . . ?
C01H C01B H01D 109.5 . . ?
N00Q C01C H01E 119.2 . . ?
N00Q C01C C01V 121.6(4) . . ?
C01V C01C H01E 119.2 . . ?
C2 C1 Ni1 124.0(2) . . ?
C2 C1 C6 118.8(2) . . ?
C6 C1 Ni1 117.2(2) . . ?
C1 C6 C7 114.1(2) . . ?
C5 C6 C7 126.1(3) . . ?
C5 C6 C1 119.7(3) . . ?
P1 C9 H4 108.2 . . ?
C10 C9 P1 109.30(19) . . ?
C10 C9 H4 108.2 . . ?
C10 C9 C8 111.0(3) . . ?
C8 C9 P1 111.8(2) . . ?
C8 C9 H4 108.2 . . ?
C9 C10 H5 109.5 . . ?
C9 C10 HD 109.5 . . ?
C9 C10 HE 109.5 . . ?
H5 C10 HD 109.5 . . ?
H5 C10 HE 109.5 . . ?
HD C10 HE 109.5 . . ?
N00M C01H C01B 112.5(2) . . ?
N00M C01H H01F 109.1 . . ?
N00M C01H H01G 109.1 . . ?
C01B C01H H01F 109.1 . . ?
C01B C01H H01G 109.1 . . ?
H01F C01H H01G 107.8 . . ?
C9 C8 H6 109.5 . . ?
C9 C8 HF 109.5 . . ?
C9 C8 HG 109.5 . . ?
H6 C8 HF 109.5 . . ?
H6 C8 HG 109.5 . . ?
HF C8 HG 109.5 . . ?
N1 C14 C15 112.4(2) . . ?
N1 C14 H7 109.1 . . ?
N1 C14 HH 109.1 . . ?
C15 C14 H7 109.1 . . ?
C15 C14 HH 109.1 . . ?
H7 C14 HH 107.9 . . ?
C19 C20 C21 118.7(3) . . ?
C19 C20 H8 120.6 . . ?
C21 C20 H8 120.6 . . ?
C00X C01L H01L 119.1 . . ?
C01M C01L C00X 121.7(2) . . ?
C01M C01L H01L 119.1 . . ?
C012 C01M H01M 120.2 . . ?
C01L C01M C012 119.6(3) . . ?
C01L C01M H01M 120.2 . . ?
H01H C01N H01I 109.5 . . ?
H01H C01N H01J 109.5 . . ?
H01I C01N H01J 109.5 . . ?
C01R C01N H01H 109.5 . . ?
C01R C01N H01I 109.5 . . ?
C01R C01N H01J 109.5 . . ?
C00Z C01O H01K 109.5 . . ?
C00Z C01O H01N 109.5 . . ?
C00Z C01O H01O 109.5 . . ?
H01K C01O H01N 109.5 . . ?
H01K C01O H01O 109.5 . . ?
H01N C01O H01O 109.5 . . ?
C4 C5 H9 119.9 . . ?
C6 C5 C4 120.1(3) . . ?
C6 C5 H9 119.9 . . ?
O2 C16 C17 110.8(2) . . ?
O2 C16 H10 109.5 . . ?
O2 C16 HI 109.5 . . ?
C17 C16 H10 109.5 . . ?
C17 C16 HI 109.5 . . ?
H10 C16 HI 108.1 . . ?
P006 C01R H01R 107.8 . . ?
C01N C01R P006 111.6(2) . . ?
C01N C01R H01R 107.8 . . ?
C01N C01R C01X 112.7(3) . . ?
C01X C01R P006 108.9(2) . . ?
C01X C01R H01R 107.8 . . ?
C12 C11 H11 109.5 . . ?
C12 C11 HJ 109.5 . . ?
C12 C11 HK 109.5 . . ?
H11 C11 HJ 109.5 . . ?
H11 C11 HK 109.5 . . ?
HJ C11 HK 109.5 . . ?
O00G C01T C015 111.2(2) . . ?
O00G C01T H01P 109.4 . . ?
O00G C01T H01Q 109.4 . . ?
C015 C01T H01P 109.4 . . ?
C015 C01T H01Q 109.4 . . ?
H01P C01T H01Q 108.0 . . ?
C00Z C01U H01S 109.5 . . ?
C00Z C01U H01T 109.5 . . ?
C00Z C01U H01U 109.5 . . ?
H01S C01U H01T 109.5 . . ?
H01S C01U H01U 109.5 . . ?
H01T C01U H01U 109.5 . . ?
C01C C01V H01V 120.0 . . ?
C01Y C01V C01C 120.1(3) . . ?
C01Y C01V H01V 120.0 . . ?
C014 C01W H01W 120.7 . . ?
C014 C01W C01Y 118.5(4) . . ?
C01Y C01W H01W 120.7 . . ?
C01R C01X H01X 109.5 . . ?
C01R C01X H01Y 109.5 . . ?
C01R C01X HL 109.5 . . ?
H01X C01X H01Y 109.5 . . ?
H01X C01X HL 109.5 . . ?
H01Y C01X HL 109.5 . . ?
C01V C01Y C01W 118.8(3) . . ?
C01V C01Y H01Z 120.6 . . ?
C01W C01Y H01Z 120.6 . . ?

loop_
_geom_bond_atom_site_label_1
_geom_bond_atom_site_label_2
_geom_bond_distance
_geom_bond_site_symmetry_2
_geom_bond_publ_flag
Sb01 F009 1.8697(19) . ?
Sb01 F00C 1.8792(19) . ?
Sb01 F00D 1.8693(19) . ?
Sb01 F00E 1.861(2) . ?
Sb01 F00I 1.871(2) . ?
Sb01 F00J 1.871(2) . ?
Sb1 F6 1.8684(18) . ?
Sb1 F1 1.8758(18) . ?
Sb1 F2 1.8749(19) . ?
Sb1 F5 1.871(2) . ?
Sb1 F4 1.865(2) . ?
Sb1 F3 1.855(2) . ?
Ni03 P006 2.1387(7) . ?
Ni03 N00M 2.025(2) . ?
Ni03 N00Q 1.959(2) . ?
Ni03 C017 1.857(3) . ?
Ni1 P1 2.1292(7) . ?
Ni1 N21 1.948(2) . ?
Ni1 N1 2.017(2) . ?
Ni1 C1 1.858(3) . ?
P1 O1 1.6493(19) . ?
P1 C12 1.827(3) . ?
P1 C9 1.829(3) . ?
P006 O00B 1.6499(19) . ?
P006 C00Z 1.824(3) . ?
P006 C01R 1.818(3) . ?
O1 C2 1.398(3) . ?
O00B C00U 1.391(3) . ?
O00G C01B 1.427(4) . ?
O00G C01T 1.424(4) . ?
N21 C22 1.349(3) . ?
N21 C18 1.339(4) . ?
O2 C15 1.425(4) . ?
O2 C16 1.419(4) . ?
N00M C00W 1.510(3) . ?
N00M C015 1.496(3) . ?
N00M C01H 1.503(3) . ?
N1 C7 1.503(3) . ?
N1 C17 1.502(3) . ?
N1 C14 1.496(3) . ?
N00Q C014 1.342(4) . ?
N00Q C01C 1.353(4) . ?
C7 H00C 0.9700 . ?
C7 H00D 0.9700 . ?
C7 C6 1.498(4) . ?
C22 H00S 0.9300 . ?
C22 C21 1.380(4) . ?
C2 C3 1.388(4) . ?
C2 C1 1.393(4) . ?
C00U C00X 1.382(4) . ?
C00U C017 1.395(4) . ?
C12 H00V 0.9800 . ?
C12 C13 1.530(4) . ?
C12 C11 1.533(4) . ?
C00W H00A 0.9700 . ?
C00W H00B 0.9700 . ?
C00W C012 1.503(4) . ?
C00X H00X 0.9300 . ?
C00X C01L 1.402(4) . ?
C19 H00Y 0.9300 . ?
C19 C18 1.386(4) . ?
C19 C20 1.380(5) . ?
C00Z H00Z 0.9800 . ?
C00Z C01O 1.536(4) . ?
C00Z C01U 1.528(4) . ?
C21 H010 0.9300 . ?
C21 C20 1.384(4) . ?
C17 H01 0.9700 . ?
C17 H 0.9700 . ?
C17 C16 1.522(4) . ?
C012 C017 1.398(4) . ?
C012 C01M 1.393(4) . ?
C18 H013 0.9300 . ?
C014 H014 0.9300 . ?
C014 C01W 1.379(4) . ?
C015 H01A 0.9700 . ?
C015 H01B 0.9700 . ?
C015 C01T 1.522(4) . ?
C13 H1 0.9600 . ?
C13 HA 0.9600 . ?
C13 HB 0.9600 . ?
C3 H018 0.9300 . ?
C3 C4 1.398(5) . ?
C15 H2 0.9700 . ?
C15 HC 0.9700 . ?
C15 C14 1.522(4) . ?
C4 H3 0.9300 . ?
C4 C5 1.395(5) . ?
C01B H01C 0.9700 . ?
C01B H01D 0.9700 . ?
C01B C01H 1.518(4) . ?
C01C H01E 0.9300 . ?
C01C C01V 1.387(5) . ?
C1 C6 1.397(4) . ?
C6 C5 1.394(4) . ?
C9 H4 0.9800 . ?
C9 C10 1.525(4) . ?
C9 C8 1.528(4) . ?
C10 H5 0.9600 . ?
C10 HD 0.9600 . ?
C10 HE 0.9600 . ?
C01H H01F 0.9700 . ?
C01H H01G 0.9700 . ?
C8 H6 0.9600 . ?
C8 HF 0.9600 . ?
C8 HG 0.9600 . ?
C14 H7 0.9700 . ?
C14 HH 0.9700 . ?
C20 H8 0.9300 . ?
C01L H01L 0.9300 . ?
C01L C01M 1.391(4) . ?
C01M H01M 0.9300 . ?
C01N H01H 0.9600 . ?
C01N H01I 0.9600 . ?
C01N H01J 0.9600 . ?
C01N C01R 1.526(5) . ?
C01O H01K 0.9600 . ?
C01O H01N 0.9600 . ?
C01O H01O 0.9600 . ?
C5 H9 0.9300 . ?
C16 H10 0.9700 . ?
C16 HI 0.9700 . ?
C01R H01R 0.9800 . ?
C01R C01X 1.532(5) . ?
C11 H11 0.9600 . ?
C11 HJ 0.9600 . ?
C11 HK 0.9600 . ?
C01T H01P 0.9700 . ?
C01T H01Q 0.9700 . ?
C01U H01S 0.9600 . ?
C01U H01T 0.9600 . ?
C01U H01U 0.9600 . ?
C01V H01V 0.9300 . ?
C01V C01Y 1.365(6) . ?
C01W H01W 0.9300 . ?
C01W C01Y 1.389(6) . ?
C01X H01X 0.9600 . ?
C01X H01Y 0.9600 . ?
C01X HL 0.9600 . ?
C01Y H01Z 0.9300 . ?

loop_
_geom_torsion_atom_site_label_1
_geom_torsion_atom_site_label_2
_geom_torsion_atom_site_label_3
_geom_torsion_atom_site_label_4
_geom_torsion
_geom_torsion_site_symmetry_1
_geom_torsion_site_symmetry_2
_geom_torsion_site_symmetry_3
_geom_torsion_site_symmetry_4
_geom_torsion_publ_flag
Ni03 P006 O00B C00U 5.64(19) . . . . ?
Ni03 P006 C00Z C01O 51.2(2) . . . . ?
Ni03 P006 C00Z C01U 174.3(2) . . . . ?
Ni03 P006 C01R C01N 82.4(3) . . . . ?
Ni03 P006 C01R C01X -42.7(3) . . . . ?
Ni03 N00M C00W C012 27.4(2) . . . . ?
Ni03 N00M C015 C01T 173.25(19) . . . . ?
Ni03 N00M C01H C01B -165.03(19) . . . . ?
Ni03 N00Q C014 C01W 169.1(2) . . . . ?
Ni03 N00Q C01C C01V -169.6(3) . . . . ?
Ni1 P1 O1 C2 -1.29(19) . . . . ?
Ni1 P1 C12 C13 171.80(19) . . . . ?
Ni1 P1 C12 C11 47.1(2) . . . . ?
Ni1 P1 C9 C10 -46.7(2) . . . . ?
Ni1 P1 C9 C8 76.6(2) . . . . ?
Ni1 N21 C22 C21 -173.3(2) . . . . ?
Ni1 N21 C18 C19 172.5(2) . . . . ?
Ni1 N1 C7 C6 29.0(2) . . . . ?
Ni1 N1 C17 C16 172.9(2) . . . . ?
Ni1 N1 C14 C15 -164.6(2) . . . . ?
Ni1 C1 C6 C7 3.6(3) . . . . ?
Ni1 C1 C6 C5 -179.3(2) . . . . ?
P1 Ni1 C1 C2 0.1(2) . . . . ?
P1 Ni1 C1 C6 -179.8(2) . . . . ?
P1 O1 C2 C3 -179.3(2) . . . . ?
P1 O1 C2 C1 1.4(3) . . . . ?
P006 Ni03 C017 C00U 5.4(2) . . . . ?
P006 Ni03 C017 C012 -176.8(2) . . . . ?
P006 O00B C00U C00X 176.7(2) . . . . ?
P006 O00B C00U C017 -2.3(3) . . . . ?
O1 P1 C12 C13 55.4(2) . . . . ?
O1 P1 C12 C11 -69.2(2) . . . . ?
O1 P1 C9 C10 72.1(2) . . . . ?
O1 P1 C9 C8 -164.7(2) . . . . ?
O1 C2 C3 C4 -179.3(3) . . . . ?
O1 C2 C1 Ni1 -1.0(4) . . . . ?
O1 C2 C1 C6 178.9(2) . . . . ?
O00B P006 C00Z C01O -66.0(2) . . . . ?
O00B P006 C00Z C01U 57.2(2) . . . . ?
O00B P006 C01R C01N -160.6(3) . . . . ?
O00B P006 C01R C01X 74.3(3) . . . . ?
O00B C00U C00X C01L -179.9(3) . . . . ?
O00B C00U C017 Ni03 -3.2(4) . . . . ?
O00B C00U C017 C012 179.0(2) . . . . ?
O00G C01B C01H N00M 59.4(3) . . . . ?
N21 C22 C21 C20 -0.4(4) . . . . ?
O2 C15 C14 N1 60.2(3) . . . . ?
N00M Ni03 C017 C00U -168.4(2) . . . . ?
N00M Ni03 C017 C012 9.4(2) . . . . ?
N00M C00W C012 C017 -21.7(3) . . . . ?
N00M C00W C012 C01M 160.1(2) . . . . ?
N00M C015 C01T O00G -55.4(3) . . . . ?
N1 Ni1 C1 C2 -169.1(2) . . . . ?
N1 Ni1 C1 C6 11.1(2) . . . . ?
N1 C7 C6 C1 -22.1(3) . . . . ?
N1 C7 C6 C5 161.1(3) . . . . ?
N1 C17 C16 O2 -55.5(3) . . . . ?
N00Q C014 C01W C01Y 0.9(5) . . . . ?
N00Q C01C C01V C01Y -0.2(5) . . . . ?
C7 N1 C17 C16 -72.2(3) . . . . ?
C7 N1 C14 C15 69.8(3) . . . . ?
C7 C6 C5 C4 175.7(3) . . . . ?
C22 N21 C18 C19 -1.4(4) . . . . ?
C22 C21 C20 C19 0.0(4) . . . . ?
C2 C3 C4 C5 0.0(5) . . . . ?
C2 C1 C6 C7 -176.2(2) . . . . ?
C2 C1 C6 C5 0.8(4) . . . . ?
C00U C00X C01L C01M 0.7(4) . . . . ?
C12 P1 O1 C2 119.89(19) . . . . ?
C12 P1 C9 C10 179.7(2) . . . . ?
C12 P1 C9 C8 -57.0(2) . . . . ?
C00W N00M C015 C01T -70.5(3) . . . . ?
C00W N00M C01H C01B 69.3(3) . . . . ?
C00W C012 C017 Ni03 4.9(3) . . . . ?
C00W C012 C017 C00U -177.2(2) . . . . ?
C00W C012 C01M C01L 176.8(3) . . . . ?
C00X C00U C017 Ni03 177.8(2) . . . . ?
C00X C00U C017 C012 0.1(4) . . . . ?
C00X C01L C01M C012 0.4(4) . . . . ?
C00Z P006 O00B C00U 129.33(19) . . . . ?
C00Z P006 C01R C01N -53.5(3) . . . . ?
C00Z P006 C01R C01X -178.5(2) . . . . ?
C17 N1 C7 C6 -81.3(3) . . . . ?
C17 N1 C14 C15 -51.7(3) . . . . ?
C18 N21 C22 C21 1.1(4) . . . . ?
C18 C19 C20 C21 -0.3(4) . . . . ?
C014 N00Q C01C C01V 2.4(5) . . . . ?
C014 C01W C01Y C01V 1.5(5) . . . . ?
C015 N00M C00W C012 -84.2(3) . . . . ?
C015 N00M C01H C01B -51.7(3) . . . . ?
C017 C00U C00X C01L -1.0(4) . . . . ?
C017 C012 C01M C01L -1.3(4) . . . . ?
C3 C2 C1 Ni1 179.8(2) . . . . ?
C3 C2 C1 C6 -0.3(4) . . . . ?
C3 C4 C5 C6 0.5(5) . . . . ?
C15 O2 C16 C17 60.8(3) . . . . ?
C01B O00G C01T C015 58.8(3) . . . . ?
C01C N00Q C014 C01W -2.8(4) . . . . ?
C01C C01V C01Y C01W -1.8(6) . . . . ?
C1 C2 C3 C4 -0.1(4) . . . . ?
C1 C6 C5 C4 -0.9(4) . . . . ?
C9 P1 O1 C2 -128.54(19) . . . . ?
C9 P1 C12 C13 -51.7(3) . . . . ?
C9 P1 C12 C11 -176.3(2) . . . . ?
C01H N00M C00W C012 157.3(2) . . . . ?
C01H N00M C015 C01T 50.0(3) . . . . ?
C14 N1 C7 C6 159.3(2) . . . . ?
C14 N1 C17 C16 49.5(3) . . . . ?
C20 C19 C18 N21 1.1(4) . . . . ?
C01M C012 C017 Ni03 -176.8(2) . . . . ?
C01M C012 C017 C00U 1.1(4) . . . . ?
C16 O2 C15 C14 -63.2(3) . . . . ?
C01R P006 O00B C00U -118.5(2) . . . . ?
C01R P006 C00Z C01O -172.6(2) . . . . ?
C01R P006 C00Z C01U -49.4(3) . . . . ?
C01T O00G C01B C01H -61.3(3) . . . . ?
